data_7009207
loop_
_publ_author_name
'Coe, Benjamin J.'
'Beyer, Tim'
'Jeffery, John C.'
'Coles, Simon J.'
'Gelbrich, Thomas'
'Hursthouse, Michael B.'
'Light, Mark E.'

_publ_section_title
;
 A spectroscopic, electrochemical and structural study of polarizable,
 dipolar ruthenium(II) arsine complexes as models for chromophores with
 large quadratic non-linear optical responses
;
_journal_issue 5
_journal_name_full 'Journal of the Chemical Society, Dalton Transactions'
_journal_page_first 797
_journal_paper_doi 10.1039/a909336b
_journal_year 2000
_chemical_formula_sum 'C30 H40 As4 Cl F6 N2 P Ru'
_chemical_formula_weight 1009.81
_chemical_name_systematic
;

 ?

;
_space_group_IT_number 14
_symmetry_space_group_name_Hall '-P 2yn'
_symmetry_space_group_name_H-M 'P 1 21/n 1'
_atom_sites_solution_hydrogens geom
_atom_sites_solution_primary direct
_atom_sites_solution_secondary difmap
_audit_creation_method SHELXL-97
_cell_angle_alpha 90.00
_cell_angle_beta 101.44(3)
_cell_angle_gamma 90.00
_cell_formula_units_Z 4
_cell_length_a 17.847(4)
_cell_length_b 9.386(2)
_cell_length_c 27.936(6)
_cell_measurement_temperature 293(2)
_cell_volume 4586.6(18)
_computing_structure_refinement 'SHELXL-97 (Sheldrick, 1997)'
_computing_structure_solution 'SHELXS-97 (Sheldrick, 1990)'
_diffrn_ambient_temperature 293(2)
_diffrn_measured_fraction_theta_full 0.970
_diffrn_measured_fraction_theta_max 0.970
_diffrn_radiation_monochromator graphite
_diffrn_radiation_source 'fine-focus sealed tube'
_diffrn_radiation_type MoK\a
_diffrn_radiation_wavelength 0.71073
_diffrn_reflns_av_R_equivalents 0.1061
_diffrn_reflns_av_sigmaI/netI 0.1205
_diffrn_reflns_limit_h_max 18
_diffrn_reflns_limit_h_min -19
_diffrn_reflns_limit_k_max 9
_diffrn_reflns_limit_k_min -9
_diffrn_reflns_limit_l_max 30
_diffrn_reflns_limit_l_min -22
_diffrn_reflns_number 18799
_diffrn_reflns_theta_full 22.50
_diffrn_reflns_theta_max 22.50
_diffrn_reflns_theta_min 1.25
_exptl_absorpt_coefficient_mu 3.342
_exptl_crystal_density_diffrn 1.462
_exptl_crystal_density_method 'not measured'
_exptl_crystal_F_000 1984
_refine_diff_density_max 0.940
_refine_diff_density_min -0.813
_refine_diff_density_rms 0.183
_refine_ls_extinction_method none
_refine_ls_goodness_of_fit_ref 1.010
_refine_ls_hydrogen_treatment mixed
_refine_ls_matrix_type full
_refine_ls_number_parameters 414
_refine_ls_number_reflns 5811
_refine_ls_number_restraints 36
_refine_ls_restrained_S_all 3.438
_refine_ls_R_factor_all 0.1257
_refine_ls_R_factor_gt 0.0727
_refine_ls_shift/su_max 2.506
_refine_ls_shift/su_mean 0.089
_refine_ls_structure_factor_coef Fsqd
_refine_ls_weighting_details 'calc w=1/[\s^2^(Fo^2^)+(0.1000P)^2^+0.0000P] where P=(Fo^2^+2Fc^2^)/3'
_refine_ls_weighting_scheme calc
_refine_ls_wR_factor_gt 0.1663
_refine_ls_wR_factor_ref 0.1881
_reflns_number_gt 3558
_reflns_number_total 5811
_reflns_threshold_expression >2sigma(I)
_cod_data_source_file a909336b.txt
_cod_data_source_block 1
_cod_original_cell_volume 4586.6(17)
_cod_database_code 7009207

loop_
_symmetry_equiv_pos_as_xyz
'x, y, z'
'-x+1/2, y+1/2, -z+1/2'
'-x, -y, -z'
'x-1/2, -y-1/2, z-1/2'

loop_
_atom_site_label
_atom_site_type_symbol
_atom_site_fract_x
_atom_site_fract_y
_atom_site_fract_z
_atom_site_U_iso_or_equiv
_atom_site_adp_type
_atom_site_occupancy
_atom_site_symmetry_multiplicity
_atom_site_calc_flag
_atom_site_refinement_flags
_atom_site_disorder_assembly
_atom_site_disorder_group
Ru1 Ru 0.2578(2) 0.1201(3) 0.11244(15) 0.0314(13) Uani 1 1 d . . .
As1 As 0.1403(3) 0.2530(5) 0.0868(2) 0.0441(18) Uani 1 1 d . . .
As2 As 0.2209(3) 0.0042(4) 0.03387(19) 0.0326(15) Uani 1 1 d . . .
As3 As 0.3669(3) -0.0324(4) 0.14146(18) 0.0310(15) Uani 1 1 d . . .
As4 As 0.2858(3) 0.2228(4) 0.1931(2) 0.0446(17) Uani 1 1 d . . .
Cl1 Cl 0.1829(8) -0.0576(11) 0.1471(5) 0.048(4) Uani 1 1 d . . .
P1 P 0.1784(11) 0.5262(18) -0.0923(7) 0.074(5) Uani 1 1 d . . .
F1 F 0.247(2) 0.630(4) -0.0736(15) 0.107(13) Uani 1 1 d U . .
F2 F 0.240(3) 0.408(6) -0.0892(19) 0.184(19) Uani 1 1 d U . .
F3 F 0.184(3) 0.566(5) -0.1471(15) 0.131(15) Uani 1 1 d U . .
F4 F 0.112(4) 0.427(6) -0.110(2) 0.205(18) Uani 1 1 d U . .
F5 F 0.124(3) 0.654(5) -0.0957(18) 0.151(17) Uani 1 1 d U . .
F6 F 0.173(2) 0.499(4) -0.0360(14) 0.097(12) Uani 1 1 d U . .
N1 N 0.324(2) 0.273(3) 0.0857(14) 0.027(9) Uani 1 1 d . . .
N2 N 0.542(2) 0.832(4) 0.0060(18) 0.046(12) Uani 1 1 d . . .
C1 C 0.138(3) 0.459(4) 0.081(2) 0.056(17) Uani 1 1 d . . .
H1A H 0.1706 0.4884 0.0593 0.084 Uiso 1 1 calc R . .
H1B H 0.1570 0.5005 0.1129 0.084 Uiso 1 1 calc R . .
H1C H 0.0871 0.4905 0.0691 0.084 Uiso 1 1 calc R . .
C2 C 0.058(3) 0.227(5) 0.123(2) 0.07(2) Uani 1 1 d . . .
H2A H 0.0705 0.2763 0.1540 0.111 Uiso 1 1 calc R . .
H2B H 0.0512 0.1276 0.1290 0.111 Uiso 1 1 calc R . .
H2C H 0.0110 0.2654 0.1046 0.111 Uiso 1 1 calc R . .
C3 C 0.092(3) 0.194(5) 0.021(2) 0.046(15) Uani 1 1 d . . .
C4 C 0.025(3) 0.259(6) -0.006(3) 0.07(2) Uani 1 1 d . . .
H4 H 0.0018 0.3328 0.0081 0.083 Uiso 1 1 calc R . .
C5 C -0.005(4) 0.213(7) -0.052(3) 0.08(2) Uani 1 1 d . . .
H5 H -0.0510 0.2515 -0.0684 0.098 Uiso 1 1 calc R . .
C6 C 0.031(4) 0.108(6) -0.075(3) 0.08(2) Uani 1 1 d . . .
H6 H 0.0139 0.0862 -0.1075 0.094 Uiso 1 1 calc R . .
C7 C 0.092(3) 0.040(5) -0.048(3) 0.058(18) Uani 1 1 d . . .
H7 H 0.1133 -0.0378 -0.0615 0.070 Uiso 1 1 calc R . .
C8 C 0.124(3) 0.086(5) 0.000(2) 0.038(13) Uani 1 1 d . . .
C9 C 0.282(3) 0.018(4) -0.0160(18) 0.046(15) Uani 1 1 d . . .
H9A H 0.3351 0.0151 -0.0010 0.069 Uiso 1 1 calc R . .
H9B H 0.2707 0.1060 -0.0334 0.069 Uiso 1 1 calc R . .
H9C H 0.2700 -0.0604 -0.0383 0.069 Uiso 1 1 calc R . .
C10 C 0.199(3) -0.196(4) 0.0335(19) 0.046(15) Uani 1 1 d . . .
H10A H 0.1641 -0.2205 0.0040 0.069 Uiso 1 1 calc R . .
H10B H 0.1775 -0.2199 0.0612 0.069 Uiso 1 1 calc R . .
H10C H 0.2460 -0.2489 0.0350 0.069 Uiso 1 1 calc R . .
C11 C 0.461(3) -0.024(5) 0.1155(19) 0.046(14) Uani 1 1 d . . .
H11A H 0.4816 0.0707 0.1193 0.069 Uiso 1 1 calc R . .
H11B H 0.4501 -0.0490 0.0815 0.069 Uiso 1 1 calc R . .
H11C H 0.4978 -0.0898 0.1330 0.069 Uiso 1 1 calc R . .
C12 C 0.354(3) -0.239(4) 0.1420(18) 0.042(14) Uani 1 1 d . . .
H12A H 0.3978 -0.2815 0.1627 0.062 Uiso 1 1 calc R . .
H12B H 0.3491 -0.2754 0.1094 0.062 Uiso 1 1 calc R . .
H12C H 0.3089 -0.2621 0.1543 0.062 Uiso 1 1 calc R . .
C13 C 0.406(3) 0.007(4) 0.2111(17) 0.035(13) Uani 1 1 d . . .
C14 C 0.470(3) -0.065(5) 0.2375(18) 0.046(15) Uani 1 1 d . . .
H14 H 0.4946 -0.1337 0.2222 0.056 Uiso 1 1 calc R . .
C15 C 0.496(3) -0.035(6) 0.285(2) 0.058(16) Uani 1 1 d . . .
H15 H 0.5374 -0.0837 0.3032 0.069 Uiso 1 1 calc R . .
C16 C 0.458(4) 0.076(7) 0.308(2) 0.066(18) Uani 1 1 d . . .
H16 H 0.4776 0.1007 0.3401 0.079 Uiso 1 1 calc R . .
C17 C 0.395(4) 0.146(6) 0.283(2) 0.060(17) Uani 1 1 d . . .
H17 H 0.3698 0.2132 0.2990 0.072 Uiso 1 1 calc R . .
C18 C 0.368(3) 0.114(5) 0.234(2) 0.044(14) Uani 1 1 d . . .
C19 C 0.210(4) 0.229(5) 0.232(2) 0.08(2) Uani 1 1 d . . .
H19A H 0.2325 0.2098 0.2651 0.113 Uiso 1 1 calc R . .
H19B H 0.1712 0.1588 0.2202 0.113 Uiso 1 1 calc R . .
H19C H 0.1866 0.3219 0.2292 0.113 Uiso 1 1 calc R . .
C20 C 0.328(5) 0.417(5) 0.204(2) 0.10(3) Uani 1 1 d . . .
H20A H 0.3250 0.4473 0.2368 0.151 Uiso 1 1 calc R . .
H20B H 0.2986 0.4813 0.1811 0.151 Uiso 1 1 calc R . .
H20C H 0.3801 0.4176 0.2007 0.151 Uiso 1 1 calc R . .
C21 C 0.393(3) 0.315(4) 0.1109(18) 0.033(12) Uani 1 1 d . . .
H21 H 0.4114 0.2694 0.1405 0.039 Uiso 1 1 calc R . .
C22 C 0.437(3) 0.420(5) 0.0962(18) 0.042(13) Uani 1 1 d . . .
H22 H 0.4854 0.4412 0.1148 0.050 Uiso 1 1 calc R . .
C23 C 0.410(3) 0.492(4) 0.0536(17) 0.028(12) Uani 1 1 d . . .
C24 C 0.340(3) 0.455(4) 0.0260(17) 0.029(12) Uani 1 1 d . . .
H24 H 0.3211 0.5023 -0.0031 0.035 Uiso 1 1 calc R . .
C25 C 0.299(3) 0.344(4) 0.0424(17) 0.030(12) Uani 1 1 d . . .
H25 H 0.2522 0.3178 0.0232 0.036 Uiso 1 1 calc R . .
C26 C 0.532(3) 0.637(4) 0.0608(18) 0.041(14) Uani 1 1 d . . .
H26 H 0.5551 0.5829 0.0876 0.049 Uiso 1 1 calc R . .
C27 C 0.573(3) 0.747(5) 0.043(2) 0.047(15) Uani 1 1 d . . .
H27 H 0.6235 0.7613 0.0577 0.057 Uiso 1 1 calc R . .
C28 C 0.457(3) 0.612(4) 0.0370(19) 0.035(13) Uani 1 1 d . . .
C29 C 0.469(3) 0.806(4) -0.016(2) 0.045(15) Uani 1 1 d . . .
H29 H 0.4477 0.8639 -0.0420 0.054 Uiso 1 1 calc R . .
C30 C 0.424(3) 0.698(4) -0.0019(19) 0.042(14) Uani 1 1 d . . .
H30 H 0.3737 0.6839 -0.0180 0.051 Uiso 1 1 calc R . .

loop_
_atom_site_aniso_label
_atom_site_aniso_U_11
_atom_site_aniso_U_22
_atom_site_aniso_U_33
_atom_site_aniso_U_23
_atom_site_aniso_U_13
_atom_site_aniso_U_12
Ru1 0.043(3) 0.0141(19) 0.042(3) 0.0021(16) 0.020(2) 0.0020(16)
As1 0.044(4) 0.020(3) 0.076(5) 0.010(2) 0.029(3) 0.007(2)
As2 0.033(3) 0.018(2) 0.047(4) 0.002(2) 0.009(3) -0.002(2)
As3 0.043(4) 0.020(2) 0.032(3) 0.001(2) 0.013(3) 0.000(2)
As4 0.082(5) 0.016(3) 0.042(4) 0.000(2) 0.028(3) 0.001(2)
Cl1 0.060(9) 0.019(6) 0.073(11) 0.010(6) 0.034(8) 0.002(5)
P1 0.072(13) 0.078(12) 0.060(13) 0.001(9) -0.014(11) 0.003(10)
F1 0.106(13) 0.106(13) 0.106(13) 0.001(4) 0.017(5) -0.009(4)
F2 0.213(19) 0.185(19) 0.137(19) -0.015(4) -0.006(5) 0.102(4)
F3 0.133(16) 0.178(16) 0.084(16) 0.000(4) 0.025(5) 0.000(4)
F4 0.208(18) 0.207(18) 0.146(18) 0.026(4) -0.097(5) -0.123(4)
F5 0.144(17) 0.157(17) 0.151(17) 0.009(4) 0.029(5) 0.057(4)
F6 0.097(13) 0.104(13) 0.091(13) 0.001(4) 0.019(5) 0.000(4)
N1 0.03(3) 0.03(2) 0.03(3) 0.000(18) 0.02(2) -0.009(17)
N2 0.03(3) 0.03(2) 0.09(4) 0.00(2) 0.03(3) 0.003(19)
C1 0.07(4) 0.02(3) 0.09(5) 0.01(3) 0.03(4) 0.01(2)
C2 0.08(5) 0.03(3) 0.13(6) 0.02(3) 0.06(4) 0.02(3)
C3 0.05(4) 0.02(3) 0.06(4) 0.01(2) 0.01(3) 0.00(2)
C4 0.06(5) 0.04(3) 0.12(7) 0.03(4) 0.03(5) 0.01(3)
C5 0.06(5) 0.08(5) 0.10(7) 0.01(4) -0.01(5) 0.00(4)
C6 0.10(6) 0.04(4) 0.08(5) 0.00(3) -0.01(5) -0.01(4)
C7 0.03(4) 0.03(3) 0.11(6) 0.02(3) 0.00(4) 0.00(3)
C8 0.02(3) 0.03(3) 0.06(4) 0.01(3) 0.00(3) -0.02(2)
C9 0.06(4) 0.02(3) 0.05(4) -0.01(2) 0.01(3) -0.02(2)
C10 0.06(4) 0.02(2) 0.06(4) 0.00(2) 0.02(3) -0.01(2)
C11 0.07(4) 0.04(3) 0.04(4) -0.01(2) 0.03(3) -0.01(3)
C12 0.07(4) 0.02(2) 0.05(4) 0.01(2) 0.03(3) 0.01(2)
C13 0.06(4) 0.04(3) 0.02(3) 0.01(2) 0.02(3) 0.00(2)
C14 0.05(4) 0.06(3) 0.02(3) -0.01(3) -0.02(3) 0.00(3)
C15 0.03(4) 0.11(5) 0.04(4) 0.00(3) 0.01(3) -0.01(3)
C16 0.06(5) 0.09(5) 0.05(4) -0.01(4) 0.01(4) -0.03(4)
C17 0.08(5) 0.06(4) 0.04(4) -0.02(3) 0.02(4) 0.00(3)
C18 0.05(4) 0.04(3) 0.05(4) -0.01(3) 0.02(3) -0.01(2)
C19 0.12(6) 0.04(3) 0.08(5) 0.01(3) 0.04(4) 0.02(3)
C20 0.23(9) 0.02(3) 0.06(5) -0.01(3) 0.04(5) -0.03(4)
C21 0.03(3) 0.03(3) 0.04(3) 0.01(2) 0.00(3) 0.01(2)
C22 0.04(4) 0.05(3) 0.03(4) 0.00(3) 0.00(3) 0.00(3)
C23 0.04(3) 0.02(2) 0.02(3) 0.01(2) 0.02(3) 0.00(2)
C24 0.03(3) 0.03(3) 0.03(3) 0.00(2) 0.00(3) 0.00(2)
C25 0.05(3) 0.01(2) 0.03(3) 0.00(2) 0.01(3) 0.00(2)
C26 0.06(4) 0.02(3) 0.04(4) 0.00(2) 0.01(3) 0.00(2)
C27 0.06(4) 0.04(3) 0.05(4) 0.00(3) 0.02(3) -0.01(3)
C28 0.03(3) 0.02(3) 0.05(4) -0.01(2) 0.01(3) -0.01(2)
C29 0.05(4) 0.02(3) 0.07(4) 0.02(2) 0.03(3) 0.01(2)
C30 0.05(4) 0.02(3) 0.06(4) 0.01(2) 0.02(3) -0.01(2)

loop_
_atom_type_symbol
_atom_type_description
_atom_type_scat_dispersion_real
_atom_type_scat_dispersion_imag
_atom_type_scat_source
C C 0.0033 0.0016 'International Tables Vol C Tables 4.2.6.8 and 6.1.1.4'
H H 0.0000 0.0000 'International Tables Vol C Tables 4.2.6.8 and 6.1.1.4'
N N 0.0061 0.0033 'International Tables Vol C Tables 4.2.6.8 and 6.1.1.4'
F F 0.0171 0.0103 'International Tables Vol C Tables 4.2.6.8 and 6.1.1.4'
P P 0.1023 0.0942 'International Tables Vol C Tables 4.2.6.8 and 6.1.1.4'
Cl Cl 0.1484 0.1585 'International Tables Vol C Tables 4.2.6.8 and 6.1.1.4'
As As 0.0499 2.0058 'International Tables Vol C Tables 4.2.6.8 and 6.1.1.4'
Ru Ru -1.2594 0.8363 'International Tables Vol C Tables 4.2.6.8 and 6.1.1.4'

loop_
_geom_angle_atom_site_label_1
_geom_angle_atom_site_label_2
_geom_angle_atom_site_label_3
_geom_angle
_geom_angle_site_symmetry_1
_geom_angle_site_symmetry_3
_geom_angle_publ_flag
N1 Ru1 As4 91.8(10) . . ?
N1 Ru1 As2 93.3(10) . . ?
As4 Ru1 As2 174.8(2) . . ?
N1 Ru1 As3 92.9(10) . . ?
As4 Ru1 As3 85.4(2) . . ?
As2 Ru1 As3 95.4(2) . . ?
N1 Ru1 As1 93.5(10) . . ?
As4 Ru1 As1 94.4(2) . . ?
As2 Ru1 As1 84.2(2) . . ?
As3 Ru1 As1 173.6(2) . . ?
N1 Ru1 Cl1 177.6(12) . . ?
As4 Ru1 Cl1 86.0(4) . . ?
As2 Ru1 Cl1 88.9(4) . . ?
As3 Ru1 Cl1 86.0(3) . . ?
As1 Ru1 Cl1 87.6(3) . . ?
C1 As1 C3 102(2) . . ?
C1 As1 C2 99(2) . . ?
C3 As1 C2 103(3) . . ?
C1 As1 Ru1 122.4(16) . . ?
C3 As1 Ru1 108.9(15) . . ?
C2 As1 Ru1 118.6(16) . . ?
C10 As2 C9 101.6(19) . . ?
C10 As2 C8 103(2) . . ?
C9 As2 C8 101(2) . . ?
C10 As2 Ru1 117.6(15) . . ?
C9 As2 Ru1 122.1(14) . . ?
C8 As2 Ru1 108.7(16) . . ?
C12 As3 C11 98.8(19) . . ?
C12 As3 C13 101.4(19) . . ?
C11 As3 C13 101(2) . . ?
C12 As3 Ru1 120.1(15) . . ?
C11 As3 Ru1 122.9(15) . . ?
C13 As3 Ru1 108.8(14) . . ?
C19 As4 C18 103(2) . . ?
C19 As4 C20 100(3) . . ?
C18 As4 C20 100(3) . . ?
C19 As4 Ru1 120(2) . . ?
C18 As4 Ru1 108.9(14) . . ?
C20 As4 Ru1 121.3(17) . . ?
F4 P1 F5 91(3) . . ?
F4 P1 F2 95(4) . . ?
F5 P1 F2 174(4) . . ?
F4 P1 F1 180(4) . . ?
F5 P1 F1 89(3) . . ?
F2 P1 F1 86(3) . . ?
F4 P1 F3 91(3) . . ?
F5 P1 F3 86(3) . . ?
F2 P1 F3 92(3) . . ?
F1 P1 F3 89(2) . . ?
F4 P1 F6 92(3) . . ?
F5 P1 F6 91(3) . . ?
F2 P1 F6 91(3) . . ?
F1 P1 F6 88(2) . . ?
F3 P1 F6 176(3) . . ?
C21 N1 C25 116(4) . . ?
C21 N1 Ru1 122(3) . . ?
C25 N1 Ru1 122(3) . . ?
C29 N2 C27 117(4) . . ?
C8 C3 C4 119(6) . . ?
C8 C3 As1 118(4) . . ?
C4 C3 As1 122(5) . . ?
C5 C4 C3 119(6) . . ?
C4 C5 C6 121(6) . . ?
C7 C6 C5 119(7) . . ?
C6 C7 C8 120(6) . . ?
C3 C8 C7 120(5) . . ?
C3 C8 As2 120(4) . . ?
C7 C8 As2 120(4) . . ?
C14 C13 C18 121(5) . . ?
C14 C13 As3 121(3) . . ?
C18 C13 As3 118(4) . . ?
C15 C14 C13 120(5) . . ?
C14 C15 C16 119(6) . . ?
C17 C16 C15 122(6) . . ?
C16 C17 C18 118(5) . . ?
C17 C18 C13 120(5) . . ?
C17 C18 As4 122(4) . . ?
C13 C18 As4 119(4) . . ?
N1 C21 C22 125(4) . . ?
C23 C22 C21 119(5) . . ?
C24 C23 C22 120(4) . . ?
C24 C23 C28 121(4) . . ?
C22 C23 C28 120(5) . . ?
C23 C24 C25 119(4) . . ?
N1 C25 C24 123(4) . . ?
C27 C26 C28 118(5) . . ?
N2 C27 C26 123(5) . . ?
C30 C28 C26 120(4) . . ?
C30 C28 C23 119(4) . . ?
C26 C28 C23 121(4) . . ?
N2 C29 C30 124(5) . . ?
C28 C30 C29 117(5) . . ?

loop_
_geom_bond_atom_site_label_1
_geom_bond_atom_site_label_2
_geom_bond_distance
_geom_bond_site_symmetry_2
_geom_bond_publ_flag
Ru1 N1 2.10(3) . ?
Ru1 As4 2.410(7) . ?
Ru1 As2 2.421(6) . ?
Ru1 As3 2.423(6) . ?
Ru1 As1 2.424(6) . ?
Ru1 Cl1 2.455(12) . ?
As1 C1 1.94(4) . ?
As1 C3 1.96(5) . ?
As1 C2 1.97(5) . ?
As2 C10 1.92(4) . ?
As2 C9 1.93(5) . ?
As2 C8 1.95(5) . ?
As3 C12 1.95(4) . ?
As3 C11 1.96(5) . ?
As3 C13 1.97(5) . ?
As4 C19 1.90(6) . ?
As4 C18 1.96(5) . ?
As4 C20 1.97(5) . ?
P1 F4 1.52(5) . ?
P1 F5 1.54(4) . ?
P1 F2 1.56(5) . ?
P1 F1 1.57(4) . ?
P1 F3 1.60(4) . ?
P1 F6 1.61(4) . ?
N1 C21 1.34(5) . ?
N1 C25 1.38(5) . ?
N2 C29 1.33(6) . ?
N2 C27 1.34(6) . ?
C3 C8 1.35(7) . ?
C3 C4 1.42(7) . ?
C4 C5 1.36(8) . ?
C5 C6 1.40(8) . ?
C6 C7 1.35(8) . ?
C7 C8 1.42(7) . ?
C13 C14 1.41(7) . ?
C13 C18 1.42(6) . ?
C14 C15 1.35(7) . ?
C15 C16 1.45(8) . ?
C16 C17 1.37(8) . ?
C17 C18 1.41(7) . ?
C21 C22 1.38(6) . ?
C22 C23 1.37(6) . ?
C23 C24 1.37(6) . ?
C23 C28 1.53(6) . ?
C24 C25 1.41(6) . ?
C26 C27 1.40(6) . ?
C26 C28 1.40(6) . ?
C28 C30 1.39(6) . ?
C29 C30 1.40(6) . ?
